data_4308495
loop_
_publ_author_name
'Mathieu Roger'
'Th\'er\`ese Arliguie'
'Pierre Thu\'ery'
'Marc Fourmigu\'e'
'Michel Ephritikhine'

_publ_contact_author_address
;
      CEA/Saclay, SCM (CNRS URA 331)
      B\^at. 125
      91191 Gif-sur-Yvette
      France
;
_publ_contact_author_email arliguie@drecam.cea.fr
_publ_contact_author_fax '33 (0) 1 69 08 66 40'
_publ_contact_author_name 'T. Arliguie'
_publ_contact_author_phone '33 (0) 1 69 08 60 42'
_publ_section_title
;
Tris(dithiolene) Complexes of Neodymium and Cerium: Mononuclear Species,
Chains, and Honeycomb Networks
;
_journal_name_full 'Inorganic Chemistry'
_journal_page_first 584
_journal_page_last 593
_journal_paper_doi 10.1021/ic049055i
_journal_volume 44
_journal_year 2005
_chemical_formula_sum 'C50 H68 K3 N4 Nd O9 S12'
_chemical_formula_weight 1515.34
_space_group_IT_number 2
_symmetry_cell_setting triclinic
_symmetry_space_group_name_Hall '-P 1'
_symmetry_space_group_name_H-M 'P -1'
_atom_sites_solution_hydrogens geom
_atom_sites_solution_primary patter
_atom_sites_solution_secondary difmap
_audit_creation_method SHELXL-97
_cell_angle_alpha 118.759(3)
_cell_angle_beta 90.469(4)
_cell_angle_gamma 92.869(4)
_cell_formula_units_Z 2
_cell_length_a 10.3168(5)
_cell_length_b 18.6713(14)
_cell_length_c 19.3117(15)
_cell_measurement_reflns_used 22537
_cell_measurement_temperature 100(2)
_cell_measurement_theta_max 25.68
_cell_measurement_theta_min 2.81
_cell_volume 3254.8(4)
_computing_cell_refinement 'DENZO-SMN (Otwinowski & Minor, 1997)'
_computing_data_collection 'Kappa-CCD software (Nonius B.V., 1998)'
_computing_data_reduction 'DENZO-SMN (Otwinowski & Minor, 1997)'
_computing_molecular_graphics 'SHELXTL (Sheldrick, 1999)'
_computing_publication_material 'SHELXTL (Sheldrick, 1999)'
_computing_structure_refinement 'SHELXL-97 (Sheldrick, 1997)'
_computing_structure_solution 'SHELXS-97 (Sheldrick, 1997)'
_diffrn_ambient_temperature 100(2)
_diffrn_measured_fraction_theta_full 0.921
_diffrn_measured_fraction_theta_max 0.921
_diffrn_measurement_device_type 'Nonius Kappa-CCD'
_diffrn_measurement_method '\f scans'
_diffrn_radiation_monochromator graphite
_diffrn_radiation_source 'fine-focus sealed tube'
_diffrn_radiation_type MoK\a
_diffrn_radiation_wavelength 0.71073
_diffrn_reflns_av_R_equivalents 0.0589
_diffrn_reflns_av_sigmaI/netI 0.0856
_diffrn_reflns_limit_h_max 11
_diffrn_reflns_limit_h_min -11
_diffrn_reflns_limit_k_max 20
_diffrn_reflns_limit_k_min -22
_diffrn_reflns_limit_l_max 23
_diffrn_reflns_limit_l_min -23
_diffrn_reflns_number 22537
_diffrn_reflns_theta_full 25.68
_diffrn_reflns_theta_max 25.68
_diffrn_reflns_theta_min 2.81
_diffrn_standards_decay_% 0
_diffrn_standards_interval_time 0
_exptl_absorpt_coefficient_mu 1.427
_exptl_absorpt_correction_T_max 0.843
_exptl_absorpt_correction_T_min 0.648
_exptl_absorpt_correction_type refdelf
_exptl_absorpt_process_details 'program DELABS from PLATON (Spek, 2000)'
_exptl_crystal_colour 'translucent dark green'
_exptl_crystal_density_diffrn 1.546
_exptl_crystal_density_meas ?
_exptl_crystal_description parallelepiped
_exptl_crystal_F_000 1554
_exptl_crystal_size_max 0.30
_exptl_crystal_size_mid 0.15
_exptl_crystal_size_min 0.12
_refine_diff_density_max 0.603
_refine_diff_density_min -0.614
_refine_diff_density_rms 0.090
_refine_ls_extinction_method none
_refine_ls_goodness_of_fit_ref 1.033
_refine_ls_hydrogen_treatment constr
_refine_ls_matrix_type full
_refine_ls_number_parameters 758
_refine_ls_number_reflns 11415
_refine_ls_number_restraints 135
_refine_ls_restrained_S_all 1.033
_refine_ls_R_factor_all 0.0672
_refine_ls_R_factor_gt 0.0437
_refine_ls_shift/su_max 0.001
_refine_ls_shift/su_mean 0.000
_refine_ls_structure_factor_coef Fsqd
_refine_ls_weighting_details 'calc w=1/[\s^2^(Fo^2^)+(0.0359P)^2^+0.2892P] where P=(Fo^2^+2Fc^2^)/3'
_refine_ls_weighting_scheme calc
_refine_ls_wR_factor_gt 0.0972
_refine_ls_wR_factor_ref 0.1065
_reflns_number_gt 8587
_reflns_number_total 11415
_reflns_threshold_expression >2sigma(I)
_cod_data_source_file ic049055isi20041215_120324_5.cif
_cod_data_source_block 4.3py
_cod_database_code 4308495

loop_
_symmetry_equiv_pos_as_xyz
'x, y, z'
'-x, -y, -z'

loop_
_atom_site_label
_atom_site_type_symbol
_atom_site_fract_x
_atom_site_fract_y
_atom_site_fract_z
_atom_site_U_iso_or_equiv
_atom_site_adp_type
_atom_site_occupancy
_atom_site_symmetry_multiplicity
_atom_site_calc_flag
_atom_site_refinement_flags
_atom_site_disorder_assembly
_atom_site_disorder_group
Nd Nd 0.25336(2) 0.323466(16) 0.163202(15) 0.03043(8) Uani 1 1 d . . .
K1 K 0.48424(9) 0.47325(7) 0.08651(6) 0.0368(2) Uani 1 1 d . . .
K2 K 0.49209(10) 0.40885(7) 0.38538(6) 0.0411(3) Uani 1 1 d . . .
K3 K 0.46419(10) 0.11027(6) 0.03505(6) 0.0362(2) Uani 1 1 d . . .
S1A S 0.19872(11) 0.39993(7) 0.06844(7) 0.0329(3) Uani 1 1 d . . .
S2A S 0.43796(10) 0.27949(7) 0.03883(7) 0.0327(3) Uani 1 1 d . . .
S3A S 0.29039(11) 0.14228(7) -0.09029(7) 0.0360(3) Uani 1 1 d . . .
S4A S 0.04396(11) 0.27116(8) -0.06286(7) 0.0382(3) Uani 1 1 d . . .
C1A C 0.1918(4) 0.2964(3) -0.0047(3) 0.0312(10) Uani 1 1 d . . .
C2A C 0.2894(4) 0.2467(3) -0.0165(3) 0.0328(10) Uani 1 1 d . . .
C3A C 0.1192(5) 0.1135(3) -0.1182(3) 0.0432(12) Uani 1 1 d . . .
H3AA H 0.1098 0.0576 -0.1611 0.052 Uiso 1 1 calc R . .
H3AB H 0.0732 0.1159 -0.0736 0.052 Uiso 1 1 calc R . .
C4A C 0.0602(5) 0.1700(3) -0.1440(3) 0.0432(12) Uani 1 1 d . . .
H4AA H -0.0248 0.1468 -0.1687 0.052 Uiso 1 1 calc R . .
H4AB H 0.1143 0.1737 -0.1831 0.052 Uiso 1 1 calc R . .
S1B S 0.19653(11) 0.40718(8) 0.32623(7) 0.0358(3) Uani 1 1 d . . .
S2B S 0.44361(10) 0.46054(7) 0.24645(7) 0.0332(3) Uani 1 1 d . . .
S3B S 0.29677(12) 0.58613(8) 0.24067(8) 0.0394(3) Uani 1 1 d . . .
S4B S 0.04238(12) 0.53172(9) 0.32512(8) 0.0430(3) Uani 1 1 d . . .
C1B C 0.1938(4) 0.4847(3) 0.2999(3) 0.0333(10) Uiso 1 1 d . . .
C2B C 0.2938(4) 0.5061(3) 0.2664(3) 0.0365(11) Uiso 1 1 d . . .
C3B C 0.1283(5) 0.6065(4) 0.2388(3) 0.0477(13) Uiso 1 1 d . . .
H3BA H 0.1217 0.6534 0.2303 0.057 Uiso 1 1 calc R . .
H3BB H 0.0826 0.5598 0.1950 0.057 Uiso 1 1 calc R . .
C4B C 0.0641(5) 0.6236(3) 0.3158(3) 0.0461(13) Uiso 1 1 d . . .
H4BA H -0.0198 0.6455 0.3175 0.055 Uiso 1 1 calc R . .
H4BB H 0.1175 0.6645 0.3602 0.055 Uiso 1 1 calc R . .
S1C S 0.17598(11) 0.15132(7) 0.10220(7) 0.0347(3) Uani 1 1 d . . .
S2C S 0.43916(11) 0.24624(7) 0.21905(7) 0.0331(3) Uani 1 1 d . . .
S3C S 0.32610(12) 0.22937(9) 0.34755(8) 0.0432(3) Uani 1 1 d . . .
S4C S 0.06446(12) 0.11934(9) 0.22296(8) 0.0440(3) Uani 1 1 d . . .
C1C C 0.1982(4) 0.1671(3) 0.1995(3) 0.0349(11) Uani 1 1 d . . .
C2C C 0.3023(4) 0.2080(3) 0.2478(3) 0.0343(10) Uani 1 1 d . . .
C3C C 0.1643(6) 0.2114(5) 0.3738(3) 0.072(2) Uani 1 1 d . . .
H3CA H 0.1685 0.2169 0.4263 0.086 Uiso 1 1 calc R . .
H3CB H 0.1098 0.2529 0.3754 0.086 Uiso 1 1 calc R . .
C4C C 0.1035(7) 0.1293(5) 0.3178(4) 0.082(2) Uani 1 1 d . . .
H4CA H 0.0248 0.1197 0.3401 0.098 Uiso 1 1 calc R . .
H4CB H 0.1624 0.0879 0.3114 0.098 Uiso 1 1 calc R . .
O1 O 0.4327(3) 0.6253(2) 0.0848(2) 0.0390(8) Uani 1 1 d . . .
O2 O 0.6521(3) 0.6118(2) 0.16871(19) 0.0417(8) Uani 1 1 d . . .
O3 O 0.7407(3) 0.4705(2) 0.0443(2) 0.0401(8) Uani 1 1 d . . .
O4 O 0.7488(3) 0.4717(3) 0.4297(2) 0.0581(11) Uani 1 1 d . . .
O5 O 0.6669(4) 0.3384(2) 0.4469(2) 0.0588(11) Uani 1 1 d . . .
O6 O 0.4395(3) 0.4103(2) 0.5367(2) 0.0476(9) Uani 1 1 d . . .
O7 O 0.7237(3) 0.1024(2) 0.0492(2) 0.0411(8) Uani 1 1 d . . .
O8 O 0.6279(3) 0.0958(2) -0.0873(2) 0.0409(8) Uani 1 1 d . . .
O9 O 0.4355(3) -0.0305(2) -0.11903(19) 0.0385(8) Uani 1 1 d . . .
N1 N -0.0075(3) 0.3265(2) 0.1639(2) 0.0339(9) Uani 1 1 d . . .
C1 C -0.0834(4) 0.3615(3) 0.1333(3) 0.0381(11) Uani 1 1 d . . .
H1A H -0.0433 0.3868 0.1070 0.046 Uiso 1 1 calc R . .
C2 C -0.2174(4) 0.3625(3) 0.1382(3) 0.0410(12) Uani 1 1 d . . .
H2A H -0.2655 0.3877 0.1160 0.049 Uiso 1 1 calc R . .
C3 C -0.2768(5) 0.3250(3) 0.1767(3) 0.0423(12) Uani 1 1 d . . .
H3A H -0.3665 0.3242 0.1810 0.051 Uiso 1 1 calc R . .
C4 C -0.2020(5) 0.2885(3) 0.2092(3) 0.0393(11) Uani 1 1 d . . .
H4A H -0.2404 0.2631 0.2358 0.047 Uiso 1 1 calc R . .
C5 C -0.0699(4) 0.2903(3) 0.2015(3) 0.0379(11) Uani 1 1 d . . .
H5A H -0.0205 0.2653 0.2233 0.045 Uiso 1 1 calc R . .
C6 C 0.5160(5) 0.6935(3) 0.1386(3) 0.0424(12) Uani 1 1 d . . .
H6A H 0.4836 0.7156 0.1915 0.051 Uiso 1 1 calc R . .
H6B H 0.5166 0.7362 0.1236 0.051 Uiso 1 1 calc R . .
C7 C 0.6510(5) 0.6675(3) 0.1378(3) 0.0421(12) Uani 1 1 d . . .
H7A H 0.6808 0.6413 0.0841 0.050 Uiso 1 1 calc R . .
H7B H 0.7091 0.7150 0.1696 0.050 Uiso 1 1 calc R . .
C8 C 0.7792(5) 0.5851(4) 0.1716(3) 0.0493(14) Uani 1 1 d . . .
H8A H 0.7750 0.5523 0.1982 0.059 Uiso 1 1 calc R . .
H8B H 0.8376 0.6327 0.2026 0.059 Uiso 1 1 calc R . .
C9 C 0.8341(5) 0.5355(3) 0.0912(3) 0.0466(13) Uani 1 1 d . . .
H9A H 0.8512 0.5697 0.0668 0.056 Uiso 1 1 calc R . .
H9B H 0.9149 0.5136 0.0959 0.056 Uiso 1 1 calc R . .
C10 C 0.7862(5) 0.4208(3) -0.0329(3) 0.0395(12) Uani 1 1 d . . .
H10A H 0.8711 0.4024 -0.0293 0.047 Uiso 1 1 calc R . .
H10B H 0.7940 0.4522 -0.0608 0.047 Uiso 1 1 calc R . .
C11 C 0.6910(5) 0.3481(3) -0.0768(3) 0.0426(12) Uani 1 1 d . . .
H11A H 0.7227 0.3124 -0.1287 0.051 Uiso 1 1 calc R . .
H11B H 0.6827 0.3174 -0.0482 0.051 Uiso 1 1 calc R . .
C12 C 0.8460(6) 0.4333(5) 0.4495(4) 0.0655(19) Uani 1 1 d . . .
H12A H 0.8638 0.4615 0.5062 0.079 Uiso 1 1 calc R . .
H12B H 0.9256 0.4339 0.4234 0.079 Uiso 1 1 calc R . .
C13 C 0.7953(6) 0.3475(5) 0.4224(4) 0.073(2) Uani 1 1 d . . .
H13A H 0.7951 0.3179 0.3651 0.088 Uiso 1 1 calc R . .
H13B H 0.8548 0.3220 0.4417 0.088 Uiso 1 1 calc R . .
C14 C 0.6609(5) 0.3737(4) 0.5311(3) 0.0537(15) Uani 1 1 d . . .
H14A H 0.6848 0.4318 0.5560 0.064 Uiso 1 1 calc R . .
H14B H 0.7216 0.3485 0.5502 0.064 Uiso 1 1 calc R . .
C15 C 0.5276(6) 0.3603(4) 0.5516(3) 0.0542(15) Uani 1 1 d . . .
H15A H 0.4990 0.3030 0.5203 0.065 Uiso 1 1 calc R . .
H15B H 0.5265 0.3744 0.6070 0.065 Uiso 1 1 calc R . .
C16 C 0.3149(5) 0.4052(4) 0.5657(3) 0.0584(16) Uani 1 1 d . . .
H16A H 0.3191 0.4340 0.6231 0.070 Uiso 1 1 calc R . .
H16B H 0.2880 0.3484 0.5481 0.070 Uiso 1 1 calc R . .
C17 C 0.2187(5) 0.4423(4) 0.5363(3) 0.0577(17) Uani 1 1 d . . .
H17A H 0.2199 0.4168 0.4791 0.069 Uiso 1 1 calc R . .
H17B H 0.1321 0.4332 0.5508 0.069 Uiso 1 1 calc R . .
C18 C 0.8153(5) 0.1115(4) -0.0012(3) 0.0489(14) Uani 1 1 d . . .
H18A H 0.8497 0.0592 -0.0364 0.059 Uiso 1 1 calc R . .
H18B H 0.8869 0.1496 0.0298 0.059 Uiso 1 1 calc R . .
C19 C 0.7439(5) 0.1437(3) -0.0483(3) 0.0468(13) Uani 1 1 d . . .
H19A H 0.7222 0.1994 -0.0131 0.056 Uiso 1 1 calc R . .
H19B H 0.8010 0.1448 -0.0875 0.056 Uiso 1 1 calc R . .
C20 C 0.6474(5) 0.0121(3) -0.1404(3) 0.0419(12) Uani 1 1 d . . .
H20A H 0.6840 -0.0137 -0.1121 0.050 Uiso 1 1 calc R . .
H20B H 0.7069 0.0077 -0.1807 0.050 Uiso 1 1 calc R . .
C21 C 0.5177(5) -0.0290(3) -0.1776(3) 0.0468(13) Uani 1 1 d . . .
H21A H 0.4779 0.0003 -0.2013 0.056 Uiso 1 1 calc R . .
H21B H 0.5286 -0.0845 -0.2189 0.056 Uiso 1 1 calc R . .
C22 C 0.3124(5) -0.0718(3) -0.1539(3) 0.0425(12) Uani 1 1 d . . .
H22A H 0.3242 -0.1290 -0.1899 0.051 Uiso 1 1 calc R . .
H22B H 0.2755 -0.0479 -0.1839 0.051 Uiso 1 1 calc R . .
C23 C 0.2209(5) -0.0649(3) -0.0910(3) 0.0438(12) Uani 1 1 d . . .
H23A H 0.2082 -0.0078 -0.0549 0.053 Uiso 1 1 calc R . .
H23B H 0.1373 -0.0922 -0.1150 0.053 Uiso 1 1 calc R . .
C24 C -0.1079(4) 0.1724(2) -0.3175(2) 0.081(4) Uani 0.552(7) 1 d PG . .
C25 C -0.0951(4) 0.0904(2) -0.3712(2) 0.073(4) Uani 0.552(7) 1 d PG . .
C26 C -0.1756(3) 0.0303(2) -0.3678(2) 0.087(4) Uani 0.552(7) 1 d PG . .
C27 C -0.2688(3) 0.0522(2) -0.3107(2) 0.084(4) Uani 0.552(7) 1 d PG . .
C28 C -0.2816(3) 0.1342(2) -0.2570(3) 0.061(3) Uani 0.552(7) 1 d PG . .
C29 C -0.2011(3) 0.1943(2) -0.2604(3) 0.059(3) Uani 0.552(7) 1 d PG . .
C30 C -0.2888(4) 0.1553(2) -0.3452(3) 0.107(7) Uani 0.448(7) 1 d PGU . .
C31 C -0.2162(3) 0.1161(2) -0.3141(2) 0.116(7) Uani 0.448(7) 1 d PGU . .
C32 C -0.0973(3) 0.0868(2) -0.3455(2) 0.165(13) Uani 0.448(7) 1 d PGU . .
C33 C -0.0509(4) 0.0967(2) -0.4079(2) 0.137(10) Uani 0.448(7) 1 d PGU . .
C34 C -0.1234(5) 0.1359(2) -0.4390(2) 0.097(6) Uani 0.448(7) 1 d PGU . .
C35 C -0.2424(5) 0.1652(2) -0.4077(3) 0.143(9) Uani 0.448(7) 1 d PGU . .
C36 C 0.2808(3) 0.0303(2) -0.34225(18) 0.115(7) Uani 0.518(8) 1 d PGU . .
C37 C 0.4091(3) 0.0094(2) -0.3542(2) 0.095(5) Uani 0.518(8) 1 d PGU . .
C38 C 0.4414(4) -0.0683(2) -0.3707(2) 0.076(4) Uani 0.518(8) 1 d PGU . .
C39 C 0.3453(4) -0.1252(2) -0.3752(2) 0.095(6) Uani 0.518(8) 1 d PGU . .
C40 C 0.2170(4) -0.1044(2) -0.3633(2) 0.084(5) Uani 0.518(8) 1 d PGU . .
C41 C 0.1847(3) -0.0266(2) -0.34679(19) 0.101(6) Uani 0.518(8) 1 d PGU . .
C42 C 0.3473(4) -0.0962(2) -0.3699(2) 0.104(7) Uani 0.482(8) 1 d PGU . .
C43 C 0.3234(3) -0.0146(2) -0.3430(2) 0.127(8) Uani 0.482(8) 1 d PGU . .
C44 C 0.2152(3) 0.0054(2) -0.37172(18) 0.111(7) Uani 0.482(8) 1 d PGU . .
C45 C 0.1308(4) -0.0561(2) -0.42731(19) 0.073(4) Uani 0.482(8) 1 d PG . .
C46 C 0.1547(4) -0.1376(2) -0.4542(2) 0.097(6) Uani 0.482(8) 1 d PG . .
C47 C 0.2630(4) -0.1577(2) -0.4255(2) 0.087(5) Uani 0.482(8) 1 d PGU . .
C48 C 0.4762(5) 0.8639(2) 0.4390(2) 0.072(5) Uani 0.436(8) 1 d PG . .
C49 C 0.4787(5) 0.7888(2) 0.3705(2) 0.060(4) Uani 0.436(8) 1 d PG . .
C50 C 0.5940(5) 0.7496(2) 0.34809(19) 0.090(7) Uani 0.436(8) 1 d PG . .
C51 C 0.7069(5) 0.7853(2) 0.3942(2) 0.064(4) Uani 0.436(8) 1 d PG . .
C52 C 0.7044(5) 0.8603(2) 0.4627(2) 0.067(5) Uani 0.436(8) 1 d PG . .
C53 C 0.5890(5) 0.8996(2) 0.4851(2) 0.080(6) Uani 0.436(8) 1 d PG . .
C54 C 0.5901(5) 0.8631(2) 0.4410(2) 0.119(7) Uani 0.564(8) 1 d PGU . .
C55 C 0.6046(5) 0.7860(2) 0.3770(2) 0.085(5) Uani 0.564(8) 1 d PGU . .
C56 C 0.7244(5) 0.7517(2) 0.3640(2) 0.121(8) Uani 0.564(8) 1 d PGU . .
C57 C 0.8297(5) 0.7945(3) 0.4150(2) 0.082(4) Uani 0.564(8) 1 d PGU . .
C58 C 0.8152(5) 0.8716(3) 0.4790(2) 0.097(5) Uani 0.564(8) 1 d PGU . .
C59 C 0.6954(5) 0.9059(2) 0.4920(2) 0.097(5) Uani 0.564(8) 1 d PGU . .

loop_
_atom_site_aniso_label
_atom_site_aniso_U_11
_atom_site_aniso_U_22
_atom_site_aniso_U_33
_atom_site_aniso_U_23
_atom_site_aniso_U_13
_atom_site_aniso_U_12
Nd 0.02865(14) 0.03208(15) 0.03237(15) 0.01721(11) -0.00184(9) -0.00018(9)
K1 0.0346(5) 0.0376(6) 0.0416(6) 0.0222(5) 0.0017(4) -0.0006(4)
K2 0.0425(6) 0.0426(6) 0.0372(6) 0.0190(5) -0.0076(4) -0.0018(5)
K3 0.0367(6) 0.0357(6) 0.0388(6) 0.0199(5) 0.0002(4) 0.0042(4)
S1A 0.0326(6) 0.0324(6) 0.0371(7) 0.0194(5) 0.0001(5) 0.0017(5)
S2A 0.0295(6) 0.0350(7) 0.0354(6) 0.0187(5) -0.0012(5) -0.0001(5)
S3A 0.0352(6) 0.0327(7) 0.0382(7) 0.0159(6) -0.0036(5) 0.0004(5)
S4A 0.0328(6) 0.0389(7) 0.0426(7) 0.0195(6) -0.0059(5) 0.0019(5)
C1A 0.030(2) 0.033(3) 0.034(3) 0.019(2) -0.0018(18) -0.0012(18)
C2A 0.035(3) 0.033(3) 0.031(3) 0.016(2) 0.0034(18) -0.0011(19)
C3A 0.042(3) 0.034(3) 0.051(3) 0.019(3) -0.009(2) -0.006(2)
C4A 0.036(3) 0.045(3) 0.044(3) 0.018(3) -0.006(2) -0.005(2)
S1B 0.0352(6) 0.0409(7) 0.0329(6) 0.0193(6) -0.0001(5) -0.0001(5)
S2B 0.0299(6) 0.0353(7) 0.0364(7) 0.0191(5) -0.0018(5) -0.0001(5)
S3B 0.0396(7) 0.0386(7) 0.0443(7) 0.0235(6) -0.0023(5) 0.0029(5)
S4B 0.0359(7) 0.0486(8) 0.0444(8) 0.0218(6) 0.0052(5) 0.0078(5)
S1C 0.0348(6) 0.0329(7) 0.0369(7) 0.0176(5) -0.0044(5) -0.0019(5)
S2C 0.0304(6) 0.0341(7) 0.0366(7) 0.0188(5) -0.0021(5) 0.0001(5)
S3C 0.0472(7) 0.0479(8) 0.0361(7) 0.0226(6) -0.0037(5) -0.0063(6)
S4C 0.0368(7) 0.0514(8) 0.0507(8) 0.0312(7) -0.0023(5) -0.0078(6)
C1C 0.037(3) 0.030(3) 0.039(3) 0.018(2) 0.003(2) 0.000(2)
C2C 0.035(3) 0.031(3) 0.035(3) 0.014(2) 0.0031(19) 0.0018(19)
C3C 0.075(4) 0.093(5) 0.040(3) 0.028(4) 0.006(3) -0.029(4)
C4C 0.080(5) 0.107(6) 0.066(5) 0.053(5) -0.007(4) -0.041(4)
O1 0.0360(18) 0.0362(19) 0.049(2) 0.0243(17) 0.0034(14) 0.0033(14)
O2 0.046(2) 0.043(2) 0.039(2) 0.0226(17) -0.0050(15) -0.0039(15)
O3 0.0347(18) 0.043(2) 0.047(2) 0.0257(17) 0.0000(15) -0.0005(15)
O4 0.038(2) 0.085(3) 0.046(2) 0.027(2) 0.0010(16) 0.011(2)
O5 0.080(3) 0.053(3) 0.032(2) 0.0107(19) -0.0100(18) 0.012(2)
O6 0.054(2) 0.052(2) 0.040(2) 0.0263(19) -0.0036(16) -0.0071(17)
O7 0.0339(18) 0.043(2) 0.050(2) 0.0259(18) -0.0006(15) 0.0000(15)
O8 0.0400(19) 0.040(2) 0.044(2) 0.0217(17) 0.0027(15) 0.0009(15)
O9 0.0428(19) 0.0353(19) 0.0369(19) 0.0173(16) -0.0058(14) -0.0005(14)
N1 0.032(2) 0.033(2) 0.038(2) 0.0177(19) -0.0024(16) 0.0001(16)
C1 0.040(3) 0.043(3) 0.039(3) 0.026(2) 0.005(2) 0.007(2)
C2 0.033(3) 0.049(3) 0.049(3) 0.029(3) 0.000(2) 0.002(2)
C3 0.029(3) 0.045(3) 0.054(3) 0.025(3) 0.002(2) 0.002(2)
C4 0.041(3) 0.037(3) 0.046(3) 0.025(2) 0.000(2) -0.006(2)
C5 0.038(3) 0.039(3) 0.040(3) 0.023(2) -0.007(2) -0.003(2)
C6 0.056(3) 0.037(3) 0.033(3) 0.016(2) 0.000(2) -0.003(2)
C7 0.045(3) 0.042(3) 0.041(3) 0.023(3) -0.004(2) -0.007(2)
C8 0.051(3) 0.054(4) 0.052(3) 0.034(3) -0.016(3) -0.008(3)
C9 0.035(3) 0.050(3) 0.057(3) 0.029(3) -0.013(2) -0.009(2)
C10 0.035(3) 0.041(3) 0.050(3) 0.028(3) 0.007(2) 0.010(2)
C11 0.046(3) 0.040(3) 0.048(3) 0.026(3) 0.007(2) 0.010(2)
C12 0.048(4) 0.096(6) 0.044(3) 0.026(4) 0.001(3) 0.015(3)
C13 0.063(4) 0.100(6) 0.053(4) 0.031(4) 0.006(3) 0.040(4)
C14 0.061(4) 0.054(4) 0.038(3) 0.015(3) -0.011(2) 0.012(3)
C15 0.084(4) 0.043(3) 0.036(3) 0.019(3) -0.015(3) 0.001(3)
C16 0.061(4) 0.075(4) 0.044(3) 0.035(3) -0.008(3) -0.016(3)
C17 0.041(3) 0.085(5) 0.038(3) 0.025(3) -0.002(2) -0.019(3)
C18 0.034(3) 0.052(4) 0.056(4) 0.023(3) 0.004(2) 0.000(2)
C19 0.043(3) 0.043(3) 0.055(3) 0.025(3) 0.001(2) -0.006(2)
C20 0.051(3) 0.040(3) 0.040(3) 0.023(2) 0.011(2) 0.007(2)
C21 0.056(3) 0.043(3) 0.045(3) 0.023(3) 0.005(2) 0.008(2)
C22 0.051(3) 0.032(3) 0.042(3) 0.016(2) -0.010(2) -0.001(2)
C23 0.033(3) 0.041(3) 0.056(3) 0.023(3) -0.007(2) 0.003(2)
C24 0.100(11) 0.057(8) 0.100(11) 0.047(8) 0.007(8) 0.022(7)
C25 0.072(9) 0.048(8) 0.076(9) 0.011(7) 0.010(7) 0.007(6)
C26 0.115(12) 0.072(10) 0.085(10) 0.046(8) 0.018(8) 0.003(8)
C27 0.094(10) 0.091(11) 0.080(10) 0.052(9) -0.007(7) 0.001(8)
C28 0.075(8) 0.050(7) 0.069(8) 0.036(6) -0.003(6) 0.013(6)
C29 0.074(8) 0.050(7) 0.056(7) 0.026(6) 0.014(5) 0.019(6)
C30 0.094(9) 0.104(10) 0.115(10) 0.046(8) -0.015(7) 0.008(7)
C31 0.106(10) 0.105(11) 0.123(11) 0.043(8) -0.018(8) 0.008(8)
C32 0.155(16) 0.160(16) 0.166(15) 0.070(10) 0.026(9) -0.010(9)
C33 0.142(13) 0.136(13) 0.133(13) 0.065(9) -0.002(9) 0.009(9)
C34 0.106(9) 0.082(9) 0.103(10) 0.044(7) -0.009(7) 0.007(7)
C35 0.144(12) 0.132(12) 0.149(12) 0.068(9) -0.008(9) -0.018(9)
C36 0.110(10) 0.118(10) 0.118(10) 0.056(8) 0.010(8) 0.025(8)
C37 0.115(9) 0.091(9) 0.097(9) 0.059(7) 0.013(7) 0.011(7)
C38 0.082(8) 0.092(8) 0.064(7) 0.046(6) 0.001(6) 0.005(6)
C39 0.104(9) 0.110(9) 0.073(9) 0.046(7) 0.012(7) 0.003(7)
C40 0.075(7) 0.100(9) 0.088(8) 0.054(7) 0.008(6) 0.000(6)
C41 0.092(8) 0.094(9) 0.101(9) 0.034(7) 0.011(7) 0.014(7)
C42 0.127(11) 0.109(10) 0.095(10) 0.062(8) -0.003(8) 0.024(8)
C43 0.139(12) 0.131(11) 0.119(11) 0.066(8) -0.022(8) 0.010(9)
C44 0.105(10) 0.103(10) 0.124(11) 0.055(8) 0.017(8) -0.013(8)
C45 0.076(10) 0.066(10) 0.083(11) 0.039(9) 0.003(8) 0.017(7)
C46 0.073(11) 0.120(16) 0.091(13) 0.043(11) 0.034(9) 0.013(10)
C47 0.099(9) 0.091(9) 0.075(8) 0.045(7) 0.025(7) -0.006(7)
C48 0.083(12) 0.060(10) 0.083(12) 0.041(9) 0.016(9) 0.020(8)
C49 0.089(11) 0.047(9) 0.047(8) 0.026(7) 0.013(7) -0.001(7)
C50 0.17(2) 0.053(12) 0.062(12) 0.039(11) 0.023(12) 0.010(11)
C51 0.084(12) 0.062(11) 0.061(10) 0.041(10) 0.003(9) -0.003(9)
C52 0.083(12) 0.042(10) 0.065(11) 0.019(8) -0.007(8) 0.001(8)
C53 0.081(12) 0.059(11) 0.090(14) 0.030(11) -0.032(10) -0.014(9)
C54 0.128(11) 0.128(11) 0.112(10) 0.065(8) 0.009(8) 0.008(8)
C55 0.097(9) 0.099(9) 0.063(7) 0.041(7) 0.013(6) 0.009(7)
C56 0.141(11) 0.118(11) 0.115(10) 0.065(8) 0.022(8) 0.008(8)
C57 0.073(7) 0.088(8) 0.092(8) 0.047(6) 0.017(6) 0.017(6)
C58 0.106(8) 0.094(8) 0.097(8) 0.053(7) 0.002(7) -0.005(7)
C59 0.095(9) 0.102(9) 0.097(9) 0.051(7) 0.002(7) 0.010(7)

loop_
_atom_type_symbol
_atom_type_description
_atom_type_scat_dispersion_real
_atom_type_scat_dispersion_imag
_atom_type_scat_source
C C 0.0033 0.0016 'International Tables Vol C Tables 4.2.6.8 and 6.1.1.4'
H H 0.0000 0.0000 'International Tables Vol C Tables 4.2.6.8 and 6.1.1.4'
N N 0.0061 0.0033 'International Tables Vol C Tables 4.2.6.8 and 6.1.1.4'
O O 0.0106 0.0060 'International Tables Vol C Tables 4.2.6.8 and 6.1.1.4'
S S 0.1246 0.1234 'International Tables Vol C Tables 4.2.6.8 and 6.1.1.4'
K K 0.2009 0.2494 'International Tables Vol C Tables 4.2.6.8 and 6.1.1.4'
Nd Nd -0.1943 3.0179 'International Tables Vol C Tables 4.2.6.8 and 6.1.1.4'

loop_
_geom_angle_atom_site_label_1
_geom_angle_atom_site_label_2
_geom_angle_atom_site_label_3
_geom_angle
_geom_angle_site_symmetry_1
_geom_angle_site_symmetry_3
_geom_angle_publ_flag
N1 Nd S1B 75.70(9) . . ?
N1 Nd S1A 76.80(9) . . ?
S1B Nd S1A 118.41(4) . . ?
N1 Nd S2A 132.73(9) . . ?
S1B Nd S2A 150.09(3) . . ?
S1A Nd S2A 69.41(3) . . ?
N1 Nd S1C 78.62(9) . . ?
S1B Nd S1C 107.81(4) . . ?
S1A Nd S1C 119.01(3) . . ?
S2A Nd S1C 89.69(3) . . ?
N1 Nd S2B 127.74(9) . . ?
S1B Nd S2B 70.93(3) . . ?
S1A Nd S2B 85.05(3) . . ?
S2A Nd S2B 81.70(3) . . ?
S1C Nd S2B 149.72(3) . . ?
N1 Nd S2C 133.18(9) . . ?
S1B Nd S2C 82.07(3) . . ?
S1A Nd S2C 149.12(3) . . ?
S2A Nd S2C 81.63(3) . . ?
S1C Nd S2C 69.73(3) . . ?
S2B Nd S2C 80.27(3) . . ?
N1 Nd C1B 73.92(12) . . ?
S1B Nd C1B 34.76(9) . . ?
S1A Nd C1B 84.81(9) . . ?
S2A Nd C1B 132.16(9) . . ?
S1C Nd C1B 138.05(9) . . ?
S2B Nd C1B 55.73(9) . . ?
S2C Nd C1B 108.32(9) . . ?
N1 Nd C2B 93.35(12) . . ?
S1B Nd C2B 56.22(10) . . ?
S1A Nd C2B 71.86(10) . . ?
S2A Nd C2B 105.92(9) . . ?
S1C Nd C2B 163.79(9) . . ?
S2B Nd C2B 34.45(9) . . ?
S2C Nd C2B 107.64(9) . . ?
C1B Nd C2B 26.25(12) . . ?
O3 K1 O2 60.09(10) . . ?
O3 K1 O1 95.61(10) . . ?
O2 K1 O1 60.08(10) . . ?
O3 K1 O1 57.43(9) . 2_665 ?
O2 K1 O1 109.98(10) . 2_665 ?
O1 K1 O1 98.09(9) . 2_665 ?
O3 K1 S1A 154.47(8) . . ?
O2 K1 S1A 145.35(8) . . ?
O1 K1 S1A 99.25(7) . . ?
O1 K1 S1A 99.76(7) 2_665 . ?
O3 K1 S2B 114.13(8) . . ?
O2 K1 S2B 90.40(8) . . ?
O1 K1 S2B 119.75(8) . . ?
O1 K1 S2B 142.16(7) 2_665 . ?
S1A K1 S2B 75.80(4) . . ?
O3 K1 S2A 98.06(8) . . ?
O2 K1 S2A 143.37(8) . . ?
O1 K1 S2A 156.47(8) . . ?
O1 K1 S2A 73.72(7) 2_665 . ?
S1A K1 S2A 61.66(3) . . ?
S2B K1 S2A 71.28(4) . . ?
O3 K1 S3B 139.17(8) . . ?
O2 K1 S3B 80.48(8) . . ?
O1 K1 S3B 71.07(7) . . ?
O1 K1 S3B 159.29(7) 2_665 . ?
S1A K1 S3B 65.92(4) . . ?
S2B K1 S3B 51.81(3) . . ?
S2A K1 S3B 109.02(4) . . ?
O3 K1 C8 42.35(12) . . ?
O2 K1 C8 22.91(12) . . ?
O1 K1 C8 80.61(11) . . ?
O1 K1 C8 98.72(11) 2_665 . ?
S1A K1 C8 161.34(10) . . ?
S2B K1 C8 87.99(10) . . ?
S2A K1 C8 122.02(10) . . ?
S3B K1 C8 96.84(10) . . ?
O4 K2 O5 58.54(13) . . ?
O4 K2 O6 94.12(11) . . ?
O5 K2 O6 60.02(11) . . ?
O4 K2 O6 58.78(11) . 2_666 ?
O5 K2 O6 108.04(11) . 2_666 ?
O6 K2 O6 93.74(10) . 2_666 ?
O4 K2 S2C 117.88(9) . . ?
O5 K2 S2C 95.12(8) . . ?
O6 K2 S2C 121.41(8) . . ?
O6 K2 S2C 144.49(8) 2_666 . ?
O4 K2 S1B 154.94(10) . . ?
O5 K2 S1B 146.27(10) . . ?
O6 K2 S1B 99.32(8) . . ?
O6 K2 S1B 99.08(8) 2_666 . ?
S2C K2 S1B 72.26(4) . . ?
O4 K2 S2B 98.78(9) . . ?
O5 K2 S2B 144.87(10) . . ?
O6 K2 S2B 154.58(8) . . ?
O6 K2 S2B 74.79(7) 2_666 . ?
S2C K2 S2B 70.90(4) . . ?
S1B K2 S2B 61.38(3) . . ?
O4 K2 S3C 134.61(10) . . ?
O5 K2 S3C 77.43(10) . . ?
O6 K2 S3C 70.61(8) . . ?
O6 K2 S3C 158.52(8) 2_666 . ?
S2C K2 S3C 51.65(3) . . ?
S1B K2 S3C 70.22(4) . . ?
S2B K2 S3C 113.14(4) . . ?
O7 K3 O8 59.55(10) . . ?
O7 K3 O9 94.94(10) . . ?
O8 K3 O9 59.48(10) . . ?
O7 K3 O9 60.06(10) . 2_655 ?
O8 K3 O9 111.70(10) . 2_655 ?
O9 K3 O9 98.01(9) . 2_655 ?
O7 K3 S2A 103.58(8) . . ?
O8 K3 S2A 78.09(8) . . ?
O9 K3 S2A 114.99(8) . . ?
O9 K3 S2A 144.95(8) 2_655 . ?
O7 K3 S1C 154.15(8) . . ?
O8 K3 S1C 144.38(8) . . ?
O9 K3 S1C 106.96(7) . . ?
O9 K3 S1C 102.45(8) 2_655 . ?
S2A K3 S1C 79.77(4) . . ?
O7 K3 S2C 93.88(8) . . ?
O8 K3 S2C 134.55(8) . . ?
O9 K3 S2C 165.97(8) . . ?
O9 K3 S2C 77.07(7) 2_655 . ?
S2A K3 S2C 73.28(4) . . ?
S1C K3 S2C 62.13(3) . . ?
O7 K3 S3A 130.84(8) . . ?
O8 K3 S3A 72.41(7) . . ?
O9 K3 S3A 67.08(7) . . ?
O9 K3 S3A 160.58(8) 2_655 . ?
S2A K3 S3A 53.72(3) . . ?
S1C K3 S3A 72.02(4) . . ?
S2C K3 S3A 114.31(4) . . ?
O7 K3 C19 42.48(12) . . ?
O8 K3 C19 23.19(11) . . ?
O9 K3 C19 80.74(11) . . ?
O9 K3 C19 101.65(11) 2_655 . ?
S2A K3 C19 73.92(10) . . ?
S1C K3 C19 153.31(10) . . ?
S2C K3 C19 113.02(10) . . ?
S3A K3 C19 88.56(9) . . ?
C1A S1A Nd 79.53(15) . . ?
C1A S1A K1 108.76(15) . . ?
Nd S1A K1 93.15(4) . . ?
C2A S2A Nd 78.78(15) . . ?
C2A S2A K3 92.90(16) . . ?
Nd S2A K3 89.52(4) . . ?
C2A S2A K1 104.91(16) . . ?
Nd S2A K1 89.65(4) . . ?
K3 S2A K1 161.65(5) . . ?
C2A S3A C3A 103.1(2) . . ?
C2A S3A K3 87.97(16) . . ?
C3A S3A K3 127.39(18) . . ?
C1A S4A C4A 105.5(2) . . ?
C2A C1A S1A 123.4(3) . . ?
C2A C1A S4A 126.5(4) . . ?
S1A C1A S4A 110.0(2) . . ?
C1A C2A S2A 123.4(4) . . ?
C1A C2A S3A 125.8(4) . . ?
S2A C2A S3A 110.8(2) . . ?
C4A C3A S3A 111.0(4) . . ?
C3A C4A S4A 112.5(4) . . ?
C1B S1B Nd 77.38(15) . . ?
C1B S1B K2 106.57(15) . . ?
Nd S1B K2 93.98(4) . . ?
C2B S2B Nd 75.97(16) . . ?
C2B S2B K1 94.61(17) . . ?
Nd S2B K1 90.31(4) . . ?
C2B S2B K2 105.41(17) . . ?
Nd S2B K2 91.48(4) . . ?
K1 S2B K2 159.73(5) . . ?
C2B S3B C3B 103.9(2) . . ?
C2B S3B K1 89.00(16) . . ?
C3B S3B K1 128.54(18) . . ?
C1B S4B C4B 105.5(2) . . ?
C2B C1B S1B 124.6(4) . . ?
C2B C1B S4B 125.7(4) . . ?
S1B C1B S4B 109.7(2) . . ?
C2B C1B Nd 77.6(3) . . ?
S1B C1B Nd 67.86(15) . . ?
S4B C1B Nd 129.0(2) . . ?
C1B C2B S2B 123.9(4) . . ?
C1B C2B S3B 126.2(4) . . ?
S2B C2B S3B 109.8(3) . . ?
C1B C2B Nd 76.2(3) . . ?
S2B C2B Nd 69.58(16) . . ?
S3B C2B Nd 130.1(2) . . ?
C4B C3B S3B 111.6(4) . . ?
C3B C4B S4B 111.6(4) . . ?
C1C S1C Nd 87.66(16) . . ?
C1C S1C K3 101.95(15) . . ?
Nd S1C K3 87.84(4) . . ?
C2C S2C Nd 86.10(16) . . ?
C2C S2C K2 96.05(16) . . ?
Nd S2C K2 92.91(4) . . ?
C2C S2C K3 102.92(16) . . ?
Nd S2C K3 86.95(4) . . ?
K2 S2C K3 160.97(5) . . ?
C2C S3C C3C 102.7(3) . . ?
C2C S3C K2 88.27(16) . . ?
C3C S3C K2 130.2(3) . . ?
C1C S4C C4C 106.5(3) . . ?
C2C C1C S1C 124.8(4) . . ?
C2C C1C S4C 125.5(4) . . ?
S1C C1C S4C 109.8(2) . . ?
C1C C2C S2C 123.9(4) . . ?
C1C C2C S3C 126.5(4) . . ?
S2C C2C S3C 109.5(2) . . ?
C4C C3C S3C 113.3(5) . . ?
C3C C4C S4C 112.6(5) . . ?
C11 O1 C6 110.3(4) 2_665 . ?
C11 O1 K1 126.9(3) 2_665 . ?
C6 O1 K1 113.1(3) . . ?
C11 O1 K1 103.4(3) 2_665 2_665 ?
C6 O1 K1 118.0(3) . 2_665 ?
K1 O1 K1 81.91(9) . 2_665 ?
C7 O2 C8 113.0(4) . . ?
C7 O2 K1 113.6(3) . . ?
C8 O2 K1 108.0(3) . . ?
C10 O3 C9 110.9(4) . . ?
C10 O3 K1 125.0(3) . . ?
C9 O3 K1 121.7(3) . . ?
C12 O4 C17 110.5(5) . 2_666 ?
C12 O4 K2 124.6(4) . . ?
C17 O4 K2 120.8(3) 2_666 . ?
C14 O5 C13 112.3(4) . . ?
C14 O5 K2 111.9(3) . . ?
C13 O5 K2 108.0(3) . . ?
C16 O6 C15 110.0(4) . . ?
C16 O6 K2 126.2(3) . . ?
C15 O6 K2 111.6(3) . . ?
C16 O6 K2 103.5(3) . 2_666 ?
C15 O6 K2 117.3(3) . 2_666 ?
K2 O6 K2 86.27(10) . 2_666 ?
C18 O7 C23 111.0(4) . 2_655 ?
C18 O7 K3 124.0(3) . . ?
C23 O7 K3 122.5(3) 2_655 . ?
C20 O8 C19 114.1(4) . . ?
C20 O8 K3 110.7(3) . . ?
C19 O8 K3 105.3(3) . . ?
C21 O9 C22 110.6(4) . . ?
C21 O9 K3 115.8(3) . . ?
C22 O9 K3 123.0(3) . . ?
C21 O9 K3 115.3(3) . 2_655 ?
C22 O9 K3 106.4(3) . 2_655 ?
K3 O9 K3 81.99(9) . 2_655 ?
C1 N1 C5 115.8(4) . . ?
C1 N1 Nd 128.0(3) . . ?
C5 N1 Nd 116.2(3) . . ?
N1 C1 C2 124.4(5) . . ?
C3 C2 C1 117.9(5) . . ?
C2 C3 C4 119.4(5) . . ?
C5 C4 C3 118.8(5) . . ?
N1 C5 C4 123.7(5) . . ?
O1 C6 C7 110.1(4) . . ?
O2 C7 C6 109.5(4) . . ?
O2 C8 C9 113.4(4) . . ?
O2 C8 K1 49.1(2) . . ?
C9 C8 K1 86.1(3) . . ?
O3 C9 C8 107.7(4) . . ?
O3 C10 C11 108.7(4) . . ?
O1 C11 C10 110.2(4) 2_665 . ?
O4 C12 C13 106.7(5) . . ?
O5 C13 C12 115.6(5) . . ?
O5 C14 C15 109.2(4) . . ?
O6 C15 C14 110.2(5) . . ?
O6 C16 C17 109.7(5) . . ?
O4 C17 C16 109.2(4) 2_666 . ?
O7 C18 C19 106.9(4) . . ?
O8 C19 C18 113.1(4) . . ?
O8 C19 K3 51.5(2) . . ?
C18 C19 K3 85.6(3) . . ?
O8 C20 C21 107.5(4) . . ?
O9 C21 C20 109.8(4) . . ?
O9 C22 C23 110.5(4) . . ?
O7 C23 C22 108.2(4) 2_655 . ?
C25 C24 C29 120.0 . . ?
C24 C25 C26 120.0 . . ?
C27 C26 C25 120.0 . . ?
C26 C27 C28 120.0 . . ?
C29 C28 C27 120.0 . . ?
C28 C29 C24 120.0 . . ?
C31 C30 C35 119.9 . . ?
C35 C30 C29 119.8 . . ?
C30 C31 C32 120.0 . . ?
C30 C31 C26 119.7 . . ?
C31 C32 C33 120.1 . . ?
C34 C33 C32 120.0 . . ?
C33 C34 C35 119.9 . . ?
C30 C35 C34 120.1 . . ?
C41 C36 C37 120.0 . . ?
C38 C37 C36 120.1 . . ?
C39 C38 C37 119.9 . . ?
C38 C39 C40 120.0 . . ?
C41 C40 C39 120.1 . . ?
C36 C41 C40 119.9 . . ?
C47 C42 C43 120.0 . . ?
C44 C43 C42 120.0 . . ?
C43 C44 C45 120.0 . . ?
C44 C45 C46 120.0 . . ?
C47 C46 C45 120.0 . . ?
C42 C47 C46 120.0 . . ?
C53 C48 C49 120.0 . . ?
C50 C49 C48 120.1 . . ?
C51 C50 C49 119.9 . . ?
C50 C51 C52 120.0 . . ?
C53 C52 C51 120.1 . . ?
C59 C54 C55 120.0 . . ?
C57 C56 C55 119.9 . . ?
C56 C57 C58 120.0 . . ?
C59 C58 C57 120.1 . . ?
C54 C59 C58 119.9 . . ?

loop_
_geom_bond_atom_site_label_1
_geom_bond_atom_site_label_2
_geom_bond_distance
_geom_bond_site_symmetry_2
_geom_bond_publ_flag
Nd N1 2.695(4) . ?
Nd S1B 2.8435(12) . ?
Nd S1A 2.8780(12) . ?
Nd S2A 2.8989(12) . ?
Nd S1C 2.9053(13) . ?
Nd S2B 2.9109(12) . ?
Nd S2C 2.9421(12) . ?
Nd C1B 2.996(5) . ?
Nd C2B 3.013(5) . ?
Nd K3 4.2634(11) . ?
Nd K1 4.3663(11) . ?
Nd K2 4.4574(11) . ?
K1 O3 2.770(3) . ?
K1 O2 2.787(3) . ?
K1 O1 2.930(3) . ?
K1 O1 3.068(3) 2_665 ?
K1 S1A 3.1293(15) . ?
K1 S2B 3.2386(16) . ?
K1 S2A 3.2830(16) . ?
K1 S3B 3.3927(17) . ?
K1 C8 3.507(5) . ?
K1 K1 3.932(2) 2_665 ?
K2 O4 2.794(4) . ?
K2 O5 2.846(4) . ?
K2 O6 2.965(4) . ?
K2 O6 3.003(4) 2_666 ?
K2 S2C 3.2023(16) . ?
K2 S1B 3.2407(15) . ?
K2 S2B 3.3011(16) . ?
K2 S3C 3.4273(18) . ?
K2 K2 4.080(2) 2_666 ?
K3 O7 2.707(3) . ?
K3 O8 2.830(3) . ?
K3 O9 2.869(3) . ?
K3 O9 2.894(3) 2_655 ?
K3 S2A 3.1504(16) . ?
K3 S1C 3.2318(15) . ?
K3 S2C 3.2463(16) . ?
K3 S3A 3.2953(16) . ?
K3 C19 3.489(5) . ?
K3 K3 3.780(2) 2_655 ?
S1A C1A 1.759(5) . ?
S2A C2A 1.765(5) . ?
S3A C2A 1.778(5) . ?
S3A C3A 1.819(5) . ?
S4A C1A 1.788(4) . ?
S4A C4A 1.799(5) . ?
C1A C2A 1.350(6) . ?
C3A C4A 1.515(7) . ?
S1B C1B 1.750(5) . ?
S2B C2B 1.757(5) . ?
S3B C2B 1.787(5) . ?
S3B C3B 1.802(5) . ?
S4B C1B 1.785(5) . ?
S4B C4B 1.812(6) . ?
C1B C2B 1.365(6) . ?
C3B C4B 1.529(7) . ?
S1C C1C 1.767(5) . ?
S2C C2C 1.763(5) . ?
S3C C2C 1.781(5) . ?
S3C C3C 1.810(6) . ?
S4C C1C 1.784(5) . ?
S4C C4C 1.791(7) . ?
C1C C2C 1.350(6) . ?
C3C C4C 1.485(9) . ?
O1 C11 1.426(6) 2_665 ?
O1 C6 1.430(6) . ?
O1 K1 3.068(3) 2_665 ?
O2 C7 1.428(6) . ?
O2 C8 1.436(6) . ?
O3 C10 1.424(6) . ?
O3 C9 1.425(6) . ?
O4 C12 1.412(7) . ?
O4 C17 1.433(8) 2_666 ?
O5 C14 1.434(6) . ?
O5 C13 1.440(8) . ?
O6 C16 1.423(6) . ?
O6 C15 1.456(6) . ?
O6 K2 3.003(4) 2_666 ?
O7 C18 1.424(6) . ?
O7 C23 1.431(6) 2_655 ?
O8 C20 1.424(6) . ?
O8 C19 1.424(6) . ?
O9 C21 1.428(6) . ?
O9 C22 1.431(6) . ?
O9 K3 2.894(3) 2_655 ?
N1 C1 1.342(6) . ?
N1 C5 1.355(6) . ?
C1 C2 1.387(6) . ?
C2 C3 1.373(7) . ?
C3 C4 1.382(7) . ?
C4 C5 1.372(6) . ?
C6 C7 1.495(7) . ?
C8 C9 1.507(8) . ?
C10 C11 1.507(7) . ?
C11 O1 1.426(6) 2_665 ?
C12 C13 1.488(10) . ?
C14 C15 1.477(8) . ?
C16 C17 1.492(8) . ?
C17 O4 1.433(8) 2_666 ?
C18 C19 1.514(8) . ?
C20 C21 1.499(7) . ?
C22 C23 1.504(7) . ?
C23 O7 1.431(6) 2_655 ?
C24 C25 1.3900 . ?
C24 C29 1.3900 . ?
C25 C26 1.3900 . ?
C27 C28 1.3900 . ?
C28 C29 1.3900 . ?
C30 C31 1.3883 . ?
C30 C35 1.3899 . ?
C31 C32 1.3899 . ?
C32 C33 1.3901 . ?
C33 C34 1.3880 . ?
C34 C35 1.3902 . ?
C36 C41 1.3867 . ?
C36 C37 1.3892 . ?
C37 C38 1.3879 . ?
C38 C39 1.3863 . ?
C39 C40 1.3890 . ?
C40 C41 1.3883 . ?
C42 C47 1.3882 . ?
C42 C43 1.3889 . ?
C43 C44 1.3880 . ?
C44 C45 1.3884 . ?
C45 C46 1.3885 . ?
C46 C47 1.3883 . ?
C48 C53 1.3879 . ?
C48 C49 1.3908 . ?
C49 C50 1.3895 . ?
C50 C51 1.3879 . ?
C51 C52 1.3909 . ?
C52 C53 1.3897 . ?
C54 C59 1.3881 . ?
C54 C55 1.3905 . ?
C55 C56 1.3892 . ?
C56 C57 1.3879 . ?
C57 C58 1.3906 . ?
C58 C59 1.3894 . ?
